data_2209254
loop_
_publ_author_name
'G\"orbitz, Carl Henrik'
'Hartviksen, Lars Male'

_publ_section_title
;
 Cyclo(<small>L</small>-isoleucyl-<small>L</small>-isoleucyl)
;
_journal_coeditor_code LH2073
_journal_issue 6
_journal_name_full 'Acta Crystallographica Section E'
_journal_page_first o2358
_journal_page_last o2360
_journal_paper_doi 10.1107/S1600536806017338
_journal_volume 62
_journal_year 2006
_chemical_formula_iupac 'C12 H22 N2 O2'
_chemical_formula_moiety 'C12 H22 N2 O2'
_chemical_formula_sum 'C12 H22 N2 O2'
_chemical_formula_weight 226.32
_chemical_name_common cyclo(L-isoleucyl-L-isoleucyl)
_chemical_name_systematic
;
(3S,6S)-3,6-bis(S-sec-butyl)-2,5-piperazine-2,5-dione
;
_space_group_IT_number 19
_symmetry_cell_setting orthorhombic
_symmetry_space_group_name_Hall 'P 2ac 2ab'
_symmetry_space_group_name_H-M 'P 21 21 21'
_atom_sites_solution_hydrogens geom
_atom_sites_solution_primary direct
_atom_sites_solution_secondary difmap
_audit_creation_method SHELXL-97
_cell_angle_alpha 90.00
_cell_angle_beta 90.00
_cell_angle_gamma 90.00
_cell_formula_units_Z 4
_cell_length_a 6.242(9)
_cell_length_b 10.814(15)
_cell_length_c 19.79(3)
_cell_measurement_reflns_used 4248
_cell_measurement_temperature 105(2)
_cell_measurement_theta_max 28.18
_cell_measurement_theta_min 2.06
_cell_volume 1336(3)
_computing_cell_refinement 'SAINT-Plus (Bruker, 2001)'
_computing_data_collection 'SMART (Bruker, 1998)'
_computing_data_reduction SAINT
_computing_molecular_graphics SHELXTL
_computing_publication_material SHELXTL
_computing_structure_refinement SHELXTL
_computing_structure_solution 'SHELXTL (Bruker, 2000)'
_diffrn_ambient_temperature 105(2)
_diffrn_detector_area_resol_mean 8.3
_diffrn_measured_fraction_theta_full 0.976
_diffrn_measured_fraction_theta_max 0.912
_diffrn_measurement_device_type 'Siemens SMART CCD'
_diffrn_measurement_method 'Sets of exposures each taken over 0.3\% \w rotation'
_diffrn_radiation_monochromator graphite
_diffrn_radiation_source 'fine-focus sealed tube'
_diffrn_radiation_type MoK\a
_diffrn_radiation_wavelength 0.71073
_diffrn_reflns_av_R_equivalents 0.0403
_diffrn_reflns_av_sigmaI/netI 0.0371
_diffrn_reflns_limit_h_max 8
_diffrn_reflns_limit_h_min -7
_diffrn_reflns_limit_k_max 14
_diffrn_reflns_limit_k_min -9
_diffrn_reflns_limit_l_max 21
_diffrn_reflns_limit_l_min -24
_diffrn_reflns_number 7470
_diffrn_reflns_theta_full 25.03
_diffrn_reflns_theta_max 28.18
_diffrn_reflns_theta_min 2.06
_diffrn_standards_decay_% 0
_diffrn_standards_number 0
_exptl_absorpt_coefficient_mu 0.077
_exptl_absorpt_correction_T_max 0.9939
_exptl_absorpt_correction_T_min 0.7664
_exptl_absorpt_correction_type multi-scan
_exptl_absorpt_process_details '(SADABS; Sheldrick, 1996)'
_exptl_crystal_colour colourless
_exptl_crystal_density_diffrn 1.125
_exptl_crystal_density_method 'not measured'
_exptl_crystal_description needle
_exptl_crystal_F_000 496
_exptl_crystal_size_max 1.30
_exptl_crystal_size_mid 0.10
_exptl_crystal_size_min 0.08
_refine_diff_density_max 0.298
_refine_diff_density_min -0.187
_refine_ls_extinction_method none
_refine_ls_goodness_of_fit_ref 1.087
_refine_ls_hydrogen_treatment mixed
_refine_ls_matrix_type full
_refine_ls_number_parameters 156
_refine_ls_number_reflns 1739
_refine_ls_number_restraints 0
_refine_ls_restrained_S_all 1.087
_refine_ls_R_factor_all 0.0431
_refine_ls_R_factor_gt 0.0361
_refine_ls_shift/su_max 0.006
_refine_ls_shift/su_mean 0.002
_refine_ls_structure_factor_coef Fsqd
_refine_ls_weighting_details 'calc w=1/[\s^2^(Fo^2^)+(0.0514P)^2^+0.2942P] where P=(Fo^2^+2Fc^2^)/3'
_refine_ls_weighting_scheme calc
_refine_ls_wR_factor_gt 0.0934
_refine_ls_wR_factor_ref 0.1057
_reflns_number_gt 1557
_reflns_number_total 1739
_reflns_threshold_expression I>2\s(I)
_cod_data_source_file lh2073.cif
_cod_data_source_block I
_cod_database_code 2209254

loop_
_symmetry_equiv_pos_as_xyz
'x, y, z'
'-x+1/2, -y, z+1/2'
'-x, y+1/2, -z+1/2'
'x+1/2, -y+1/2, -z'

loop_
_atom_site_type_symbol
_atom_site_label
_atom_site_fract_x
_atom_site_fract_y
_atom_site_fract_z
_atom_site_U_iso_or_equiv
_atom_site_adp_type
_atom_site_calc_flag
_atom_site_refinement_flags
_atom_site_occupancy
O O1 0.2228(2) 0.63275(14) 0.38440(7) 0.0252(3) Uani d . 1
O O2 0.9431(2) 0.59081(13) 0.53186(7) 0.0242(3) Uani d . 1
N N1 0.7847(2) 0.62047(15) 0.43045(8) 0.0187(3) Uani d . 1
H H1 0.915(4) 0.626(2) 0.4124(11) 0.022 Uiso d . 1
N N2 0.3810(2) 0.59519(16) 0.48512(8) 0.0193(3) Uani d . 1
H H2 0.245(4) 0.590(2) 0.5013(11) 0.023 Uiso d . 1
C C1 0.6032(3) 0.64716(16) 0.38577(9) 0.0178(4) Uani d . 1
H H11 0.6096 0.7372 0.3744 0.021 Uiso calc R 1
C C2 0.6208(3) 0.57451(19) 0.31863(10) 0.0232(4) Uani d . 1
H H21 0.4883 0.5924 0.2920 0.028 Uiso calc R 1
C C3 0.6267(4) 0.4342(2) 0.33129(12) 0.0386(6) Uani d . 1
H H32 0.7563 0.4143 0.3580 0.046 Uiso calc R 1
H H31 0.5004 0.4110 0.3587 0.046 Uiso calc R 1
C C4 0.6278(6) 0.3557(3) 0.26683(16) 0.0676(10) Uani d . 1
H H43 0.7643 0.3670 0.2432 0.101 Uiso calc R 1
H H42 0.5099 0.3817 0.2374 0.101 Uiso calc R 1
H H41 0.6100 0.2684 0.2787 0.101 Uiso calc R 1
C C5 0.8121(3) 0.6206(3) 0.27678(11) 0.0401(6) Uani d . 1
H H53 0.9459 0.5943 0.2983 0.060 Uiso calc R 1
H H52 0.8083 0.7111 0.2742 0.060 Uiso calc R 1
H H51 0.8042 0.5858 0.2311 0.060 Uiso calc R 1
C C6 0.3868(3) 0.62341(17) 0.41899(9) 0.0183(4) Uani d . 1
C C7 0.5611(3) 0.59603(16) 0.53249(9) 0.0182(4) Uani d . 1
H H71 0.5470 0.6722 0.5608 0.022 Uiso calc R 1
C C8 0.5530(3) 0.48314(17) 0.58103(9) 0.0209(4) Uani d . 1
H H81 0.6841 0.4870 0.6100 0.025 Uiso calc R 1
C C9 0.5599(4) 0.35908(18) 0.54281(11) 0.0313(5) Uani d . 1
H H92 0.4175 0.3433 0.5225 0.038 Uiso calc R 1
H H91 0.6650 0.3654 0.5055 0.038 Uiso calc R 1
C C10 0.6205(5) 0.2492(2) 0.58803(13) 0.0463(7) Uani d . 1
H H103 0.5267 0.2476 0.6277 0.069 Uiso calc R 1
H H102 0.7698 0.2577 0.6026 0.069 Uiso calc R 1
H H101 0.6038 0.1720 0.5626 0.069 Uiso calc R 1
C C11 0.3586(3) 0.4927(2) 0.62814(11) 0.0313(5) Uani d . 1
H H113 0.2266 0.4880 0.6014 0.047 Uiso calc R 1
H H112 0.3631 0.5717 0.6524 0.047 Uiso calc R 1
H H111 0.3617 0.4245 0.6607 0.047 Uiso calc R 1
C C12 0.7784(3) 0.60210(17) 0.49755(9) 0.0169(4) Uani d . 1

loop_
_atom_site_aniso_label
_atom_site_aniso_U_11
_atom_site_aniso_U_22
_atom_site_aniso_U_33
_atom_site_aniso_U_12
_atom_site_aniso_U_13
_atom_site_aniso_U_23
O1 0.0143(6) 0.0410(8) 0.0201(7) 0.0013(6) -0.0015(5) 0.0035(6)
O2 0.0139(6) 0.0393(8) 0.0195(7) 0.0003(6) -0.0004(5) 0.0022(6)
N1 0.0123(7) 0.0268(8) 0.0171(7) -0.0011(6) 0.0019(6) -0.0004(6)
N2 0.0108(7) 0.0291(8) 0.0180(8) 0.0001(6) 0.0018(6) 0.0032(6)
C1 0.0147(8) 0.0204(8) 0.0182(8) -0.0004(7) -0.0003(7) 0.0017(7)
C2 0.0171(9) 0.0338(10) 0.0188(9) 0.0018(8) -0.0015(8) -0.0034(8)
C3 0.0454(14) 0.0306(11) 0.0398(13) 0.0081(10) -0.0105(12) -0.0126(10)
C4 0.082(2) 0.0570(17) 0.0636(19) 0.0110(17) -0.0232(19) -0.0375(15)
C5 0.0222(10) 0.0745(18) 0.0236(11) -0.0044(11) 0.0042(9) -0.0079(12)
C6 0.0156(8) 0.0215(8) 0.0179(8) 0.0014(7) 0.0002(7) 0.0010(7)
C7 0.0130(8) 0.0227(9) 0.0188(9) 0.0001(7) 0.0016(7) -0.0010(7)
C8 0.0167(8) 0.0271(9) 0.0189(8) 0.0007(7) -0.0006(7) 0.0044(7)
C9 0.0357(11) 0.0267(10) 0.0314(11) -0.0008(9) -0.0029(10) 0.0023(8)
C10 0.0582(16) 0.0305(12) 0.0503(15) 0.0069(11) 0.0150(14) 0.0120(11)
C11 0.0196(9) 0.0468(13) 0.0275(11) 0.0046(9) 0.0049(8) 0.0135(9)
C12 0.0126(8) 0.0205(9) 0.0177(9) -0.0001(7) -0.0001(7) -0.0015(7)

loop_
_atom_type_symbol
_atom_type_description
_atom_type_scat_dispersion_real
_atom_type_scat_dispersion_imag
_atom_type_scat_source
C C 0.0033 0.0016 'International Tables Vol C Tables 4.2.6.8 and 6.1.1.4'
H H 0.0000 0.0000 'International Tables Vol C Tables 4.2.6.8 and 6.1.1.4'
N N 0.0061 0.0033 'International Tables Vol C Tables 4.2.6.8 and 6.1.1.4'
O O 0.0106 0.0060 'International Tables Vol C Tables 4.2.6.8 and 6.1.1.4'

loop_
_geom_angle_atom_site_label_1
_geom_angle_atom_site_label_2
_geom_angle_atom_site_label_3
_geom_angle
C12 N1 C1 127.06(16)
C12 N1 H1 115.7(14)
C1 N1 H1 116.8(14)
C6 N2 C7 126.96(16)
C6 N2 H2 112.5(14)
C7 N2 H2 119.4(14)
N1 C1 C6 113.06(17)
N1 C1 C2 111.30(16)
C6 C1 C2 110.35(15)
N1 C1 H11 107.3
C6 C1 H11 107.3
C2 C1 H11 107.3
C5 C2 C3 112.9(2)
C5 C2 C1 110.70(18)
C3 C2 C1 111.25(18)
C5 C2 H21 107.2
C3 C2 H21 107.2
C1 C2 H21 107.2
C4 C3 C2 114.2(2)
C4 C3 H32 108.7
C2 C3 H32 108.7
C4 C3 H31 108.7
C2 C3 H31 108.7
H32 C3 H31 107.6
C3 C4 H43 109.5
C3 C4 H42 109.5
H43 C4 H42 109.5
C3 C4 H41 109.5
H43 C4 H41 109.5
H42 C4 H41 109.5
C2 C5 H53 109.5
C2 C5 H52 109.5
H53 C5 H52 109.5
C2 C5 H51 109.5
H53 C5 H51 109.5
H52 C5 H51 109.5
O1 C6 N2 122.36(17)
O1 C6 C1 118.80(18)
N2 C6 C1 118.84(16)
N2 C7 C12 113.16(17)
N2 C7 C8 111.49(16)
C12 C7 C8 110.05(14)
N2 C7 H71 107.3
C12 C7 H71 107.3
C8 C7 H71 107.3
C11 C8 C9 112.27(18)
C11 C8 C7 110.38(16)
C9 C8 C7 112.30(19)
C11 C8 H81 107.2
C9 C8 H81 107.2
C7 C8 H81 107.2
C10 C9 C8 113.2(2)
C10 C9 H92 108.9
C8 C9 H92 108.9
C10 C9 H91 108.9
C8 C9 H91 108.9
H92 C9 H91 107.7
C9 C10 H103 109.5
C9 C10 H102 109.5
H103 C10 H102 109.5
C9 C10 H101 109.5
H103 C10 H101 109.5
H102 C10 H101 109.5
C8 C11 H113 109.5
C8 C11 H112 109.5
H113 C11 H112 109.5
C8 C11 H111 109.5
H113 C11 H111 109.5
H112 C11 H111 109.5
O2 C12 N1 122.17(17)
O2 C12 C7 119.08(18)
N1 C12 C7 118.75(16)

loop_
_geom_bond_atom_site_label_1
_geom_bond_atom_site_label_2
_geom_bond_distance
O1 C6 1.236(3)
O2 C12 1.238(3)
N1 C12 1.343(3)
N1 C1 1.466(3)
N1 H1 0.89(2)
N2 C6 1.345(3)
N2 C7 1.464(3)
N2 H2 0.91(2)
C1 C6 1.524(3)
C1 C2 1.548(3)
C1 H11 1.0000
C2 C5 1.536(3)
C2 C3 1.539(4)
C2 H21 1.0000
C3 C4 1.532(4)
C3 H32 0.9900
C3 H31 0.9900
C4 H43 0.9800
C4 H42 0.9800
C4 H41 0.9800
C5 H53 0.9800
C5 H52 0.9800
C5 H51 0.9800
C7 C12 1.524(3)
C7 C8 1.554(3)
C7 H71 1.0000
C8 C11 1.534(3)
C8 C9 1.541(3)
C8 H81 1.0000
C9 C10 1.535(3)
C9 H92 0.9900
C9 H91 0.9900
C10 H103 0.9800
C10 H102 0.9800
C10 H101 0.9800
C11 H113 0.9800
C11 H112 0.9800
C11 H111 0.9800

loop_
_geom_hbond_atom_site_label_D
_geom_hbond_atom_site_label_H
_geom_hbond_atom_site_label_A
_geom_hbond_site_symmetry_A
_geom_hbond_distance_DH
_geom_hbond_distance_HA
_geom_hbond_distance_DA
_geom_hbond_angle_DHA
_geom_hbond_publ_flag
N1 H1 O1 1_655 0.89(2) 2.00(2) 2.885(4) 172(2) y
N2 H2 O2 1_455 0.91(2) 1.98(2) 2.886(4) 175(2) y
C5 H53 O1 1_655 0.98 2.46 3.336(4) 148 y
C7 H71 O1 4_566 1.00 2.61 3.511(4) 149 y
C11 H113 O2 1_455 0.98 2.50 3.389(4) 150 y

loop_
_geom_torsion_atom_site_label_1
_geom_torsion_atom_site_label_2
_geom_torsion_atom_site_label_3
_geom_torsion_atom_site_label_4
_geom_torsion
_geom_torsion_publ_flag
C12 N1 C1 C6 -13.7(2) yes
N1 C1 C6 N2 7.1(2) yes
C1 C6 N2 C7 6.6(3) yes
N1 C1 C2 C3 59.4(2) yes
N1 C1 C2 C5 -67.0(2) yes
C1 C2 C3 C4 175.8(2) yes
C6 N2 C7 C12 -14.3(2) yes
N2 C7 C12 N1 7.7(2) yes
C7 C12 N1 C1 6.0(3) yes
N2 C7 C8 C9 59.4(2) yes
N2 C7 C8 C11 -66.7(2) yes
C7 C8 C9 C10 162.49(19) yes
C12 N1 C1 C2 -138.5(2) ?
C6 C1 C2 C5 166.59(16) ?
C6 C1 C2 C3 -67.0(2) ?
C5 C2 C3 C4 -59.0(3) ?
C7 N2 C6 O1 -172.20(17) ?
N1 C1 C6 O1 -174.02(17) ?
C2 C1 C6 O1 -48.7(2) ?
C2 C1 C6 N2 132.51(19) ?
C6 N2 C7 C8 -138.94(19) ?
C12 C7 C8 C11 166.93(15) ?
C12 C7 C8 C9 -67.0(2) ?
C11 C8 C9 C10 -72.4(3) ?
C1 N1 C12 O2 -173.51(17) ?
N2 C7 C12 O2 -172.80(18) ?
C8 C7 C12 O2 -47.3(2) ?
C8 C7 C12 N1 133.14(18) ?

loop_
_cod_related_entry_id
_cod_related_entry_database
_cod_related_entry_code
1 ChemSpider 5429159
